data_4034501
loop_
_publ_author_name
'Kumar, Virendra'
'Awasthi, Annapurna'
'Metya, Abhisek'
'Khan, Tabrez'

_publ_section_title
;
 A Metal-Free Domino Process for Regioselective Synthesis of
 1,2,4-Trisubstituted Pyrroles: Application toward the Formal Synthesis of
 Ningalin B.
;
_journal_issue 18
_journal_name_full 'The Journal of organic chemistry'
_journal_page_first 11581
_journal_page_last 11595
_journal_paper_doi 10.1021/acs.joc.9b01520
_journal_volume 84
_journal_year 2019
_chemical_formula_sum 'C24 H25 N O7'
_chemical_formula_weight 439.45
_space_group_crystal_system triclinic
_space_group_IT_number 2
_space_group_name_Hall '-P 1'
_space_group_name_H-M_alt 'P -1'
_atom_sites_solution_hydrogens geom
_audit_creation_method SHELXL-2014/7
_cell_angle_alpha 101.258(12)
_cell_angle_beta 98.436(10)
_cell_angle_gamma 91.151(11)
_cell_formula_units_Z 2
_cell_length_a 7.362(2)
_cell_length_b 8.473(3)
_cell_length_c 18.020(7)
_cell_measurement_reflns_used 27909
_cell_measurement_temperature 110(2)
_cell_measurement_theta_max 28.391
_cell_measurement_theta_min 2.332
_cell_volume 1089.1(6)
_computing_structure_refinement 'SHELXL-2014/7 (Sheldrick, 2014)'
_diffrn_ambient_temperature 110(2)
_diffrn_measured_fraction_theta_full 0.999
_diffrn_measured_fraction_theta_max 0.990
_diffrn_measurement_device_type 'Bruker D8 Venture'
_diffrn_radiation_type MoK\a
_diffrn_radiation_wavelength 0.71073
_diffrn_reflns_av_R_equivalents 0.1745
_diffrn_reflns_av_unetI/netI 0.1762
_diffrn_reflns_Laue_measured_fraction_full 0.999
_diffrn_reflns_Laue_measured_fraction_max 0.990
_diffrn_reflns_limit_h_max 9
_diffrn_reflns_limit_h_min -9
_diffrn_reflns_limit_k_max 11
_diffrn_reflns_limit_k_min -11
_diffrn_reflns_limit_l_max 23
_diffrn_reflns_limit_l_min -24
_diffrn_reflns_number 27909
_diffrn_reflns_point_group_measured_fraction_full 0.999
_diffrn_reflns_point_group_measured_fraction_max 0.990
_diffrn_reflns_theta_full 25.242
_diffrn_reflns_theta_max 28.391
_diffrn_reflns_theta_min 2.332
_diffrn_source 'fine-focus sealed tube'
_exptl_absorpt_coefficient_mu 0.099
_exptl_crystal_colour 'Yellow colour'
_exptl_crystal_density_diffrn 1.340
_exptl_crystal_description Neddle
_exptl_crystal_F_000 464
_refine_diff_density_max 0.226
_refine_diff_density_min -0.261
_refine_diff_density_rms 0.065
_refine_ls_extinction_coef 0.020(4)
_refine_ls_extinction_expression Fc^*^=kFc[1+0.001xFc^2^\l^3^/sin(2\q)]^-1/4^
_refine_ls_extinction_method 'SHELXL-2014/7 (Sheldrick 2014'
_refine_ls_goodness_of_fit_ref 0.980
_refine_ls_hydrogen_treatment constr
_refine_ls_matrix_type full
_refine_ls_number_parameters 295
_refine_ls_number_reflns 5410
_refine_ls_number_restraints 0
_refine_ls_restrained_S_all 0.980
_refine_ls_R_factor_all 0.2543
_refine_ls_R_factor_gt 0.0745
_refine_ls_shift/su_max 0.000
_refine_ls_shift/su_mean 0.000
_refine_ls_structure_factor_coef Fsqd
_refine_ls_weighting_details 'w=1/[\s^2^(Fo^2^)+(0.0815P)^2^] where P=(Fo^2^+2Fc^2^)/3'
_refine_ls_weighting_scheme calc
_refine_ls_wR_factor_gt 0.1491
_refine_ls_wR_factor_ref 0.2246
_reflns_Friedel_coverage 0.000
_reflns_number_gt 1860
_reflns_number_total 5410
_reflns_threshold_expression 'I > 2\s(I)'
_cod_data_source_file jo9b01520_si_003.cif
_cod_data_source_block mo_AM_01_0m
_cod_original_cell_volume 1089.2(7)
_cod_database_code 4034501
_shelx_shelxl_version_number 2014/7
_shelx_space_group_comment
;
The symmetry employed for this shelxl refinement is uniquely defined
by the following loop, which should always be used as a source of
symmetry information in preference to the above space-group names.
They are only intended as comments.
;

loop_
_space_group_symop_operation_xyz
'x, y, z'
'-x, -y, -z'

loop_
_atom_site_label
_atom_site_type_symbol
_atom_site_fract_x
_atom_site_fract_y
_atom_site_fract_z
_atom_site_U_iso_or_equiv
_atom_site_adp_type
_atom_site_occupancy
_atom_site_site_symmetry_order
_atom_site_calc_flag
_atom_site_refinement_flags_posn
_atom_site_refinement_flags_adp
O6 O 0.8755(4) 0.9824(3) 1.27527(16) 0.0731(9) Uani 1 1 d . .
O1 O 0.2409(4) 0.3869(3) 0.42245(15) 0.0693(9) Uani 1 1 d . .
O5 O 0.6528(4) 0.8744(4) 0.82268(16) 0.0785(10) Uani 1 1 d . .
O3 O -0.0361(3) 0.4682(3) 0.89589(14) 0.0619(8) Uani 1 1 d . .
H3 H -0.0745 0.4426 0.9326 0.093 Uiso 1 1 calc R U
O4 O 0.1746(3) 0.6080(3) 0.98726(15) 0.0578(8) Uani 1 1 d . .
O7 O 0.5651(4) 0.8232(3) 1.24145(15) 0.0686(9) Uani 1 1 d . .
O2 O 0.2317(6) 0.1751(4) 0.50589(17) 0.1050(13) Uani 1 1 d . .
N1 N 0.3442(4) 0.7026(3) 0.86353(16) 0.0453(8) Uani 1 1 d . .
C21 C 1.0438(6) 1.0752(6) 1.2965(3) 0.0850(15) Uani 1 1 d . .
H21A H 1.1412 1.0117 1.2787 0.128 Uiso 1 1 calc R U
H21B H 1.0690 1.1080 1.3512 0.128 Uiso 1 1 calc R U
H21C H 1.0353 1.1689 1.2738 0.128 Uiso 1 1 calc R U
C20 C 0.8202(5) 0.9228(5) 1.1990(2) 0.0547(11) Uani 1 1 d . .
C18 C 0.6514(5) 0.8358(4) 1.1809(2) 0.0514(10) Uani 1 1 d . .
C17 C 0.5845(5) 0.7690(4) 1.1065(2) 0.0518(10) Uani 1 1 d . .
H17 H 0.4719 0.7110 1.0949 0.062 Uiso 1 1 calc R U
C16 C 0.6818(5) 0.7862(4) 1.0476(2) 0.0492(10) Uani 1 1 d . .
C15 C 0.6017(5) 0.7096(5) 0.9662(2) 0.0531(10) Uani 1 1 d . .
H15A H 0.5606 0.5992 0.9644 0.064 Uiso 1 1 calc R U
H15B H 0.6968 0.7072 0.9341 0.064 Uiso 1 1 calc R U
C14 C 0.4422(5) 0.7986(4) 0.93470(19) 0.0469(10) Uani 1 1 d . .
H14A H 0.3587 0.8218 0.9719 0.056 Uiso 1 1 calc R U
H14B H 0.4872 0.9003 0.9254 0.056 Uiso 1 1 calc R U
C12 C 0.3867(5) 0.6990(4) 0.7919(2) 0.0459(10) Uani 1 1 d . .
C8 C 0.2675(5) 0.5873(4) 0.7392(2) 0.0450(9) Uani 1 1 d . .
C5 C 0.2628(5) 0.5410(5) 0.6561(2) 0.0490(10) Uani 1 1 d . .
C7 C 0.2694(5) 0.6515(5) 0.6109(2) 0.0586(11) Uani 1 1 d . .
H7 H 0.2786 0.7607 0.6330 0.070 Uiso 1 1 calc R U
C6 C 0.2627(5) 0.6037(5) 0.5324(2) 0.0584(11) Uani 1 1 d . .
H6 H 0.2676 0.6811 0.5025 0.070 Uiso 1 1 calc R U
C2 C 0.2490(5) 0.4455(5) 0.4988(2) 0.0528(10) Uani 1 1 d . .
C1 C 0.2468(6) 0.5013(5) 0.3756(2) 0.0688(13) Uani 1 1 d . .
H1A H 0.1492 0.5735 0.3829 0.103 Uiso 1 1 calc R U
H1B H 0.2323 0.4472 0.3229 0.103 Uiso 1 1 calc R U
H1C H 0.3629 0.5614 0.3891 0.103 Uiso 1 1 calc R U
C13 C 0.5394(5) 0.7872(5) 0.7767(2) 0.0604(12) Uani 1 1 d . .
H13 H 0.5533 0.7766 0.7255 0.072 Uiso 1 1 calc R U
C10 C 0.1991(5) 0.5934(4) 0.8568(2) 0.0441(9) Uani 1 1 d . .
C9 C 0.1518(5) 0.5211(4) 0.7808(2) 0.0504(10) Uani 1 1 d . .
H9 H 0.0587 0.4419 0.7608 0.060 Uiso 1 1 calc R U
C11 C 0.1150(5) 0.5599(4) 0.9200(2) 0.0456(9) Uani 1 1 d . .
C22 C 0.9154(5) 0.9423(5) 1.1419(2) 0.0587(11) Uani 1 1 d . .
H22 H 1.0272 1.0015 1.1536 0.070 Uiso 1 1 calc R U
C23 C 0.8461(5) 0.8741(4) 1.0664(2) 0.0531(10) Uani 1 1 d . .
H23 H 0.9123 0.8882 1.0279 0.064 Uiso 1 1 calc R U
C19 C 0.3952(6) 0.7321(6) 1.2249(3) 0.0807(14) Uani 1 1 d . .
H19A H 0.3078 0.7823 1.1931 0.121 Uiso 1 1 calc R U
H19B H 0.3501 0.7274 1.2718 0.121 Uiso 1 1 calc R U
H19C H 0.4129 0.6249 1.1986 0.121 Uiso 1 1 calc R U
C4 C 0.2491(5) 0.3789(5) 0.6213(2) 0.0556(11) Uani 1 1 d . .
H4 H 0.2442 0.3013 0.6511 0.067 Uiso 1 1 calc R U
C3 C 0.2427(6) 0.3314(5) 0.5442(2) 0.0616(11) Uani 1 1 d . .
C24 C 0.2456(14) 0.0571(6) 0.5509(4) 0.205(5) Uani 1 1 d . .
H24A H 0.3642 0.0687 0.5822 0.308 Uiso 1 1 calc R U
H24B H 0.2306 -0.0479 0.5182 0.308 Uiso 1 1 calc R U
H24C H 0.1516 0.0695 0.5830 0.308 Uiso 1 1 calc R U

loop_
_atom_site_aniso_label
_atom_site_aniso_U_11
_atom_site_aniso_U_22
_atom_site_aniso_U_33
_atom_site_aniso_U_23
_atom_site_aniso_U_13
_atom_site_aniso_U_12
O6 0.0771(19) 0.080(2) 0.0533(19) 0.0044(15) -0.0025(15) -0.0273(17)
O1 0.088(2) 0.071(2) 0.0463(19) 0.0075(16) 0.0092(15) -0.0106(16)
O5 0.072(2) 0.088(2) 0.071(2) 0.0077(17) 0.0134(16) -0.0352(18)
O3 0.0588(17) 0.074(2) 0.0537(18) 0.0164(15) 0.0103(14) -0.0186(15)
O4 0.0602(16) 0.0679(19) 0.0456(17) 0.0109(14) 0.0115(13) -0.0127(14)
O7 0.0711(18) 0.080(2) 0.0543(19) 0.0171(15) 0.0072(14) -0.0196(16)
O2 0.198(4) 0.053(2) 0.057(2) 0.0004(17) 0.015(2) -0.021(2)
N1 0.0454(17) 0.0453(19) 0.045(2) 0.0087(15) 0.0063(14) -0.0042(15)
C21 0.074(3) 0.090(4) 0.072(3) -0.012(3) -0.005(2) -0.023(3)
C20 0.059(2) 0.049(3) 0.052(3) 0.006(2) 0.000(2) -0.007(2)
C18 0.066(3) 0.045(2) 0.044(3) 0.014(2) 0.006(2) -0.004(2)
C17 0.053(2) 0.044(2) 0.056(3) 0.013(2) -0.001(2) -0.0061(19)
C16 0.059(2) 0.034(2) 0.053(3) 0.0075(18) 0.002(2) 0.0019(19)
C15 0.056(2) 0.048(2) 0.051(3) 0.0046(19) 0.0022(19) 0.000(2)
C14 0.054(2) 0.042(2) 0.042(2) 0.0040(18) 0.0059(18) -0.0054(19)
C12 0.052(2) 0.046(2) 0.041(2) 0.0131(18) 0.0100(18) -0.0043(19)
C8 0.047(2) 0.047(2) 0.042(2) 0.0111(19) 0.0081(17) -0.0021(18)
C5 0.048(2) 0.051(3) 0.049(3) 0.011(2) 0.0083(18) -0.0050(19)
C7 0.076(3) 0.048(3) 0.053(3) 0.011(2) 0.014(2) 0.000(2)
C6 0.078(3) 0.049(3) 0.051(3) 0.017(2) 0.010(2) -0.001(2)
C2 0.055(2) 0.060(3) 0.040(3) 0.008(2) 0.0035(18) -0.006(2)
C1 0.074(3) 0.086(3) 0.049(3) 0.021(3) 0.010(2) 0.002(3)
C13 0.058(3) 0.064(3) 0.060(3) 0.012(2) 0.016(2) -0.010(2)
C10 0.045(2) 0.044(2) 0.044(2) 0.0128(19) 0.0046(18) -0.0007(18)
C9 0.050(2) 0.050(2) 0.051(3) 0.013(2) 0.0038(19) -0.0073(19)
C11 0.047(2) 0.045(2) 0.047(3) 0.0127(19) 0.0104(19) -0.0009(19)
C22 0.059(2) 0.053(3) 0.061(3) 0.009(2) 0.002(2) -0.010(2)
C23 0.055(2) 0.052(3) 0.053(3) 0.012(2) 0.0081(19) -0.002(2)
C19 0.072(3) 0.094(4) 0.082(3) 0.031(3) 0.017(2) -0.016(3)
C4 0.069(3) 0.050(3) 0.048(3) 0.014(2) 0.007(2) -0.007(2)
C3 0.077(3) 0.052(3) 0.053(3) 0.005(2) 0.006(2) -0.009(2)
C24 0.469(16) 0.044(4) 0.103(5) 0.024(4) 0.036(7) -0.006(6)

loop_
_atom_type_symbol
_atom_type_description
_atom_type_scat_dispersion_real
_atom_type_scat_dispersion_imag
_atom_type_scat_source
C C 0.0033 0.0016 'International Tables Vol C Tables 4.2.6.8 and 6.1.1.4'
H H 0.0000 0.0000 'International Tables Vol C Tables 4.2.6.8 and 6.1.1.4'
N N 0.0061 0.0033 'International Tables Vol C Tables 4.2.6.8 and 6.1.1.4'
O O 0.0106 0.0060 'International Tables Vol C Tables 4.2.6.8 and 6.1.1.4'

loop_
_geom_angle_atom_site_label_1
_geom_angle_atom_site_label_2
_geom_angle_atom_site_label_3
_geom_angle
C20 O6 C21 117.3(3)
C2 O1 C1 116.6(3)
C11 O3 H3 109.5
C18 O7 C19 116.8(3)
C3 O2 C24 116.5(4)
C12 N1 C10 107.8(3)
C12 N1 C14 125.9(3)
C10 N1 C14 126.2(3)
O6 C21 H21A 109.5
O6 C21 H21B 109.5
H21A C21 H21B 109.5
O6 C21 H21C 109.5
H21A C21 H21C 109.5
H21B C21 H21C 109.5
C22 C20 O6 125.4(3)
C22 C20 C18 119.5(4)
O6 C20 C18 115.1(4)
O7 C18 C17 124.5(3)
O7 C18 C20 115.5(3)
C17 C18 C20 120.0(4)
C18 C17 C16 121.1(4)
C18 C17 H17 119.4
C16 C17 H17 119.4
C23 C16 C17 118.1(4)
C23 C16 C15 122.9(4)
C17 C16 C15 119.0(3)
C16 C15 C14 112.5(3)
C16 C15 H15A 109.1
C14 C15 H15A 109.1
C16 C15 H15B 109.1
C14 C15 H15B 109.1
H15A C15 H15B 107.8
N1 C14 C15 110.5(3)
N1 C14 H14A 109.5
C15 C14 H14A 109.5
N1 C14 H14B 109.5
C15 C14 H14B 109.5
H14A C14 H14B 108.1
N1 C12 C8 109.0(3)
N1 C12 C13 124.0(3)
C8 C12 C13 126.8(3)
C9 C8 C12 106.6(3)
C9 C8 C5 125.0(3)
C12 C8 C5 128.4(3)
C7 C5 C4 118.0(4)
C7 C5 C8 122.4(4)
C4 C5 C8 119.6(4)
C5 C7 C6 121.0(4)
C5 C7 H7 119.5
C6 C7 H7 119.5
C2 C6 C7 120.7(4)
C2 C6 H6 119.7
C7 C6 H6 119.7
C6 C2 O1 125.0(4)
C6 C2 C3 119.0(4)
O1 C2 C3 116.0(4)
O1 C1 H1A 109.5
O1 C1 H1B 109.5
H1A C1 H1B 109.5
O1 C1 H1C 109.5
H1A C1 H1C 109.5
H1B C1 H1C 109.5
O5 C13 C12 127.5(4)
O5 C13 H13 116.3
C12 C13 H13 116.3
N1 C10 C9 108.6(3)
N1 C10 C11 124.9(3)
C9 C10 C11 126.6(3)
C10 C9 C8 108.1(3)
C10 C9 H9 126.0
C8 C9 H9 126.0
O4 C11 O3 123.1(3)
O4 C11 C10 125.4(3)
O3 C11 C10 111.5(3)
C20 C22 C23 120.1(4)
C20 C22 H22 119.9
C23 C22 H22 119.9
C16 C23 C22 121.2(4)
C16 C23 H23 119.4
C22 C23 H23 119.4
O7 C19 H19A 109.5
O7 C19 H19B 109.5
H19A C19 H19B 109.5
O7 C19 H19C 109.5
H19A C19 H19C 109.5
H19B C19 H19C 109.5
C3 C4 C5 121.2(4)
C3 C4 H4 119.4
C5 C4 H4 119.4
C4 C3 O2 124.7(4)
C4 C3 C2 120.1(4)
O2 C3 C2 115.2(4)
O2 C24 H24A 109.5
O2 C24 H24B 109.5
H24A C24 H24B 109.5
O2 C24 H24C 109.5
H24A C24 H24C 109.5
H24B C24 H24C 109.5

loop_
_geom_bond_atom_site_label_1
_geom_bond_atom_site_label_2
_geom_bond_distance
O6 C20 1.366(4)
O6 C21 1.416(4)
O1 C2 1.361(4)
O1 C1 1.408(4)
O5 C13 1.209(4)
O3 C11 1.312(4)
O3 H3 0.8200
O4 C11 1.214(4)
O7 C18 1.361(4)
O7 C19 1.418(5)
O2 C3 1.364(5)
O2 C24 1.402(6)
N1 C12 1.367(4)
N1 C10 1.375(4)
N1 C14 1.458(4)
C21 H21A 0.9600
C21 H21B 0.9600
C21 H21C 0.9600
C20 C22 1.360(5)
C20 C18 1.394(5)
C18 C17 1.362(5)
C17 C16 1.394(5)
C17 H17 0.9300
C16 C23 1.370(5)
C16 C15 1.510(5)
C15 C14 1.509(5)
C15 H15A 0.9700
C15 H15B 0.9700
C14 H14A 0.9700
C14 H14B 0.9700
C12 C8 1.392(4)
C12 C13 1.426(5)
C8 C9 1.391(5)
C8 C5 1.466(5)
C5 C7 1.360(5)
C5 C4 1.390(5)
C7 C6 1.388(5)
C7 H7 0.9300
C6 C2 1.353(5)
C6 H6 0.9300
C2 C3 1.386(5)
C1 H1A 0.9600
C1 H1B 0.9600
C1 H1C 0.9600
C13 H13 0.9300
C10 C9 1.377(5)
C10 C11 1.444(5)
C9 H9 0.9300
C22 C23 1.387(5)
C22 H22 0.9300
C23 H23 0.9300
C19 H19A 0.9600
C19 H19B 0.9600
C19 H19C 0.9600
C4 C3 1.362(5)
C4 H4 0.9300
C24 H24A 0.9600
C24 H24B 0.9600
C24 H24C 0.9600
